data_2310172
loop_
_publ_author_name
'Brown, P.J.'

_publ_section_title
;
 The structure of the zeta-phase in the transition metal-zinc alloy
 systems
;
_journal_name_full 'Acta Crystallographica (1,1948-23,1967)'
_journal_page_first 608
_journal_page_last 612
_journal_volume 15
_journal_year 1962
_chemical_formula_sum 'Fe Zn13'
_space_group_IT_number 12
_symmetry_space_group_name_Hall '-C 2y'
_symmetry_space_group_name_H-M 'C 1 2/m 1'
_cell_angle_alpha 90
_cell_angle_beta 127.3
_cell_angle_gamma 90
_cell_formula_units_Z 2
_cell_length_a 13.424
_cell_length_b 7.608
_cell_length_c 5.061
_cell_volume 411.163
_citation_journal_id_ASTM ACCRA9
_cod_data_source_file Brown_ACCRA9_1962_128.cif
_cod_data_source_block Fe1Zn13
_cod_original_cell_volume 411.1634
_cod_original_formula_sum 'Fe1 Zn13'
_cod_database_code 2310172

loop_
_symmetry_equiv_pos_as_xyz
x,y,z
-x,y,-z
-x,-y,-z
x,-y,z
x+1/2,y+1/2,z
-x+1/2,y+1/2,-z
-x+1/2,-y+1/2,-z
x+1/2,-y+1/2,z

loop_
_atom_site_label
_atom_site_type_symbol
_atom_site_fract_x
_atom_site_fract_y
_atom_site_fract_z
_atom_site_occupancy
_atom_site_U_iso_or_equiv
Fe1 Fe 0 0 0 0.5 0.0
Fe2 Fe 0 0 0.5 0.5 0.0
Zn2 Zn 0 0 0.5 0.5 0.0
Zn6 Zn 0.176 0.178 0.545 1 0.0
Zn3 Zn 0.612 0 0.292 1 0.0
Zn4 Zn 0.2195 0 0.073 1 0.0
Zn1 Zn 0 0 0 0.5 0.0
Zn5 Zn 0.077 0.292 0.835 1 0.0
